data_4086520
loop_
_publ_author_name
'Yang, Pikun'
'Zhou, Enwei'
'Fang, Bo'
'Hou, Guohua'
'Zi, Guofu'
'Walter, Marc D.'

_publ_section_title
;
 Preparation of (\h5-C5Me5)2Th(bipy) and Its Reactivity toward Small
 Molecules
;
_journal_name_full Organometallics
_journal_paper_doi 10.1021/acs.organomet.6b00357
_journal_year 2016
_chemical_formula_moiety 'C42 H60 S6 Th2'
_chemical_formula_sum 'C42 H60 S6 Th2'
_chemical_formula_weight 1221.34
_space_group_crystal_system monoclinic
_space_group_IT_number 14
_space_group_name_Hall '-P 2ybc'
_space_group_name_H-M_alt 'P 1 21/c 1'
_symmetry_space_group_name_Hall '-P 2ybc'
_symmetry_space_group_name_H-M 'P 1 21/c 1'
_atom_sites_solution_hydrogens geom
_audit_creation_method SHELXL-2014/7
_cell_angle_alpha 90
_cell_angle_beta 122.025(5)
_cell_angle_gamma 90
_cell_formula_units_Z 2
_cell_length_a 8.8622(12)
_cell_length_b 17.413(2)
_cell_length_c 15.9997(16)
_cell_measurement_reflns_used 5975
_cell_measurement_temperature 100(2)
_cell_measurement_theta_max 27.60
_cell_measurement_theta_min 2.58
_cell_volume 2093.3(4)
_computing_cell_refinement 'Bruker SAINT'
_computing_data_collection 'Bruker APEX2'
_computing_data_reduction 'Bruker SAINT'
_computing_molecular_graphics 'Bruker SHELXTL'
_computing_publication_material 'Bruker SHELXTL'
_computing_structure_refinement 'SHELXL-2014/7 (Sheldrick, 2014)'
_computing_structure_solution 'SHELXS-97 (Sheldrick, 2008)'
_diffrn_ambient_temperature 100(2)
_diffrn_measured_fraction_theta_full 1.000
_diffrn_measured_fraction_theta_max 0.986
_diffrn_measurement_device_type 'Bruker APEX-II CCD'
_diffrn_measurement_method '\f and \w scans'
_diffrn_radiation_type MoK\a
_diffrn_radiation_wavelength 0.71073
_diffrn_reflns_av_R_equivalents 0.0313
_diffrn_reflns_av_unetI/netI 0.0381
_diffrn_reflns_Laue_measured_fraction_full 1.000
_diffrn_reflns_Laue_measured_fraction_max 0.986
_diffrn_reflns_limit_h_max 11
_diffrn_reflns_limit_h_min -10
_diffrn_reflns_limit_k_max 17
_diffrn_reflns_limit_k_min -22
_diffrn_reflns_limit_l_max 16
_diffrn_reflns_limit_l_min -20
_diffrn_reflns_number 12309
_diffrn_reflns_point_group_measured_fraction_full 1.000
_diffrn_reflns_point_group_measured_fraction_max 0.986
_diffrn_reflns_theta_full 25.242
_diffrn_reflns_theta_max 27.741
_diffrn_reflns_theta_min 1.903
_exptl_absorpt_coefficient_mu 7.425
_exptl_absorpt_correction_T_max 0.75
_exptl_absorpt_correction_T_min 0.38
_exptl_absorpt_correction_type multi-scan
_exptl_absorpt_process_details SADABS
_exptl_crystal_colour orange
_exptl_crystal_density_diffrn 1.938
_exptl_crystal_description bolck
_exptl_crystal_F_000 1176
_exptl_crystal_size_max 0.250
_exptl_crystal_size_mid 0.150
_exptl_crystal_size_min 0.100
_refine_diff_density_max 0.917
_refine_diff_density_min -0.787
_refine_diff_density_rms 0.130
_refine_ls_extinction_method none
_refine_ls_goodness_of_fit_ref 1.038
_refine_ls_hydrogen_treatment constr
_refine_ls_matrix_type full
_refine_ls_number_parameters 236
_refine_ls_number_reflns 4863
_refine_ls_number_restraints 0
_refine_ls_restrained_S_all 1.038
_refine_ls_R_factor_all 0.0266
_refine_ls_R_factor_gt 0.0219
_refine_ls_shift/su_max 0.002
_refine_ls_shift/su_mean 0.000
_refine_ls_structure_factor_coef Fsqd
_refine_ls_weighting_details 'w=1/[\s^2^(Fo^2^)+(0.0174P)^2^+0.3539P] where P=(Fo^2^+2Fc^2^)/3'
_refine_ls_weighting_scheme calc
_refine_ls_wR_factor_gt 0.0486
_refine_ls_wR_factor_ref 0.0501
_reflns_Friedel_coverage 0.000
_reflns_number_gt 4302
_reflns_number_total 4863
_reflns_threshold_expression 'I > 2\s(I)'
_cod_data_source_file om6b00357_si_002.cif
_cod_data_source_block compound15
_cod_database_code 4086520
_shelx_shelxl_version_number 2014/7
_shelx_space_group_comment
; 
The symmetry employed for this shelxl refinement is uniquely defined 
by the following loop, which should always be used as a source of 
symmetry information in preference to the above space-group names. 
They are only intended as comments. 
;
_shelx_estimated_absorpt_t_min 0.258
_shelx_estimated_absorpt_t_max 0.524

loop_
_space_group_symop_operation_xyz
'x, y, z'
'-x, y+1/2, -z+1/2'
'-x, -y, -z'
'x, -y-1/2, z-1/2'

loop_
_atom_site_label
_atom_site_type_symbol
_atom_site_fract_x
_atom_site_fract_y
_atom_site_fract_z
_atom_site_U_iso_or_equiv
_atom_site_adp_type
_atom_site_occupancy
_atom_site_site_symmetry_order
_atom_site_calc_flag
_atom_site_refinement_flags_posn
_atom_site_refinement_flags_adp
Th1 Th 0.90360(2) 0.93099(2) 0.83292(2) 0.00905(4) Uani 1 1 d . .
S1 S 1.20247(11) 1.03270(5) 0.89610(6) 0.01563(17) Uani 1 1 d . .
S2 S 1.17734(10) 0.95329(5) 1.05098(6) 0.01130(16) Uani 1 1 d . .
S3 S 1.29651(10) 1.11419(5) 1.08095(6) 0.01459(17) Uani 1 1 d . .
C1 C 0.8081(4) 1.0272(2) 0.6698(2) 0.0168(7) Uani 1 1 d . .
C2 C 0.7236(5) 1.06047(18) 0.7148(3) 0.0151(7) Uani 1 1 d . .
C3 C 0.5889(4) 1.01007(19) 0.7025(2) 0.0131(7) Uani 1 1 d . .
C4 C 0.5869(4) 0.9461(2) 0.6477(2) 0.0156(7) Uani 1 1 d . .
C5 C 0.7198(4) 0.9578(2) 0.6245(2) 0.0154(7) Uani 1 1 d . .
C6 C 0.9422(5) 1.0671(2) 0.6541(3) 0.0231(8) Uani 1 1 d . .
H6A H 0.8797 1.0968 0.5927 0.035 Uiso 1 1 calc R U
H6B H 1.0187 1.0288 0.6497 0.035 Uiso 1 1 calc R U
H6C H 1.0153 1.1017 0.7095 0.035 Uiso 1 1 calc R U
C7 C 0.7574(5) 1.1404(2) 0.7546(3) 0.0216(8) Uani 1 1 d . .
H7A H 0.7298 1.1769 0.7017 0.032 Uiso 1 1 calc R U
H7B H 0.8827 1.1456 0.8074 0.032 Uiso 1 1 calc R U
H7C H 0.6818 1.1511 0.7810 0.032 Uiso 1 1 calc R U
C8 C 0.4499(4) 1.0251(2) 0.7277(3) 0.0197(8) Uani 1 1 d . .
H8A H 0.4852 1.0697 0.7716 0.029 Uiso 1 1 calc R U
H8B H 0.4389 0.9800 0.7607 0.029 Uiso 1 1 calc R U
H8C H 0.3352 1.0355 0.6671 0.029 Uiso 1 1 calc R U
C9 C 0.4474(4) 0.8841(2) 0.6088(3) 0.0231(8) Uani 1 1 d . .
H9A H 0.4355 0.8613 0.5496 0.035 Uiso 1 1 calc R U
H9B H 0.3331 0.9063 0.5923 0.035 Uiso 1 1 calc R U
H9C H 0.4826 0.8443 0.6592 0.035 Uiso 1 1 calc R U
C10 C 0.7330(5) 0.9205(2) 0.5445(3) 0.0232(8) Uani 1 1 d . .
H10A H 0.6517 0.8765 0.5182 0.035 Uiso 1 1 calc R U
H10B H 0.8553 0.9028 0.5712 0.035 Uiso 1 1 calc R U
H10C H 0.7006 0.9576 0.4915 0.035 Uiso 1 1 calc R U
C11 C 1.1695(4) 0.81740(18) 0.8968(2) 0.0116(6) Uani 1 1 d . .
C12 C 1.0466(4) 0.78555(18) 0.9176(2) 0.0140(7) Uani 1 1 d . .
C13 C 0.8879(4) 0.76942(19) 0.8269(2) 0.0152(7) Uani 1 1 d . .
C14 C 0.9146(4) 0.78939(18) 0.7503(2) 0.0140(7) Uani 1 1 d . .
C15 C 1.0862(4) 0.82108(19) 0.7935(2) 0.0136(7) Uani 1 1 d . .
C16 C 1.3630(4) 0.8330(2) 0.9689(3) 0.0169(7) Uani 1 1 d . .
H16A H 1.3895 0.8261 1.0362 0.025 Uiso 1 1 calc R U
H16B H 1.3909 0.8859 0.9606 0.025 Uiso 1 1 calc R U
H16C H 1.4352 0.7973 0.9571 0.025 Uiso 1 1 calc R U
C17 C 1.0817(5) 0.76096(19) 1.0158(3) 0.0178(7) Uani 1 1 d . .
H17A H 0.9968 0.7861 1.0284 0.027 Uiso 1 1 calc R U
H17B H 1.2032 0.7755 1.0673 0.027 Uiso 1 1 calc R U
H17C H 1.0683 0.7051 1.0162 0.027 Uiso 1 1 calc R U
C18 C 0.7334(5) 0.72424(19) 0.8152(3) 0.0222(8) Uani 1 1 d . .
H18A H 0.7489 0.6698 0.8059 0.033 Uiso 1 1 calc R U
H18B H 0.6227 0.7431 0.7576 0.033 Uiso 1 1 calc R U
H18C H 0.7277 0.7303 0.8744 0.033 Uiso 1 1 calc R U
C19 C 0.7998(5) 0.7579(2) 0.6475(3) 0.0209(8) Uani 1 1 d . .
H19A H 0.8507 0.7721 0.6083 0.031 Uiso 1 1 calc R U
H19B H 0.6795 0.7792 0.6170 0.031 Uiso 1 1 calc R U
H19C H 0.7944 0.7018 0.6504 0.031 Uiso 1 1 calc R U
C20 C 1.1798(4) 0.8469(2) 0.7425(3) 0.0173(7) Uani 1 1 d . .
H20A H 1.1269 0.8211 0.6785 0.026 Uiso 1 1 calc R U
H20B H 1.3064 0.8337 0.7833 0.026 Uiso 1 1 calc R U
H20C H 1.1670 0.9026 0.7325 0.026 Uiso 1 1 calc R U
C21 C 1.2323(4) 1.03270(19) 1.0105(2) 0.0135(7) Uani 1 1 d . .

loop_
_atom_site_aniso_label
_atom_site_aniso_U_11
_atom_site_aniso_U_22
_atom_site_aniso_U_33
_atom_site_aniso_U_23
_atom_site_aniso_U_13
_atom_site_aniso_U_12
Th1 0.00922(6) 0.00863(7) 0.00989(7) -0.00017(4) 0.00547(5) -0.00028(4)
S1 0.0168(4) 0.0171(4) 0.0137(4) -0.0007(3) 0.0086(3) -0.0049(3)
S2 0.0125(4) 0.0104(4) 0.0119(4) -0.0001(3) 0.0071(3) -0.0002(3)
S3 0.0155(4) 0.0125(4) 0.0197(4) -0.0040(3) 0.0121(4) -0.0038(3)
C1 0.0166(17) 0.0202(19) 0.0108(17) 0.0027(14) 0.0054(14) 0.0000(14)
C2 0.0183(17) 0.0118(17) 0.0125(16) 0.0047(13) 0.0062(14) 0.0017(13)
C3 0.0129(15) 0.0131(17) 0.0110(16) 0.0036(13) 0.0047(13) 0.0030(12)
C4 0.0117(16) 0.0164(18) 0.0111(17) 0.0013(13) 0.0008(14) 0.0004(12)
C5 0.0128(16) 0.0203(18) 0.0094(16) 0.0014(14) 0.0034(13) 0.0037(13)
C6 0.0218(19) 0.029(2) 0.0179(19) 0.0074(16) 0.0101(16) -0.0005(15)
C7 0.0266(19) 0.0150(18) 0.0205(19) 0.0036(15) 0.0107(16) 0.0006(14)
C8 0.0172(17) 0.0181(19) 0.0226(19) 0.0021(15) 0.0098(15) 0.0063(14)
C9 0.0109(16) 0.023(2) 0.024(2) -0.0006(16) 0.0022(15) -0.0008(14)
C10 0.031(2) 0.024(2) 0.0124(18) -0.0005(15) 0.0099(16) 0.0048(16)
C11 0.0131(15) 0.0105(16) 0.0133(16) 0.0003(13) 0.0084(13) 0.0038(12)
C12 0.0225(17) 0.0074(16) 0.0160(17) 0.0012(13) 0.0128(14) 0.0023(13)
C13 0.0170(17) 0.0085(16) 0.0215(19) -0.0007(13) 0.0112(15) 0.0008(12)
C14 0.0133(15) 0.0107(16) 0.0172(17) -0.0038(13) 0.0075(14) 0.0000(12)
C15 0.0161(16) 0.0123(16) 0.0164(17) -0.0024(13) 0.0114(14) -0.0004(12)
C16 0.0133(16) 0.0188(18) 0.0182(18) -0.0010(14) 0.0080(14) 0.0015(13)
C17 0.0252(18) 0.0129(17) 0.0202(19) 0.0039(14) 0.0154(16) 0.0042(14)
C18 0.0227(18) 0.0148(18) 0.037(2) -0.0031(16) 0.0209(17) -0.0057(14)
C19 0.0203(18) 0.0176(19) 0.0208(19) -0.0049(15) 0.0082(15) 0.0012(14)
C20 0.0204(17) 0.0186(18) 0.0177(18) -0.0008(14) 0.0134(15) 0.0005(14)
C21 0.0098(15) 0.0147(17) 0.0158(17) 0.0001(14) 0.0066(14) 0.0019(12)

loop_
_atom_type_symbol
_atom_type_description
_atom_type_scat_dispersion_real
_atom_type_scat_dispersion_imag
_atom_type_scat_source
C C 0.0033 0.0016 'International Tables Vol C Tables 4.2.6.8 and 6.1.1.4'
H H 0.0000 0.0000 'International Tables Vol C Tables 4.2.6.8 and 6.1.1.4'
S S 0.1246 0.1234 'International Tables Vol C Tables 4.2.6.8 and 6.1.1.4'
Th Th -7.2400 8.8979 'International Tables Vol C Tables 4.2.6.8 and 6.1.1.4'

loop_
_geom_angle_atom_site_label_1
_geom_angle_atom_site_label_2
_geom_angle_atom_site_label_3
_geom_angle
_geom_angle_site_symmetry_1
_geom_angle_site_symmetry_3
C15 Th1 C3 129.56(10) . .
C15 Th1 C4 101.56(10) . .
C3 Th1 C4 29.13(10) . .
C15 Th1 C13 47.95(9) . .
C3 Th1 C13 116.99(10) . .
C4 Th1 C13 93.09(10) . .
C15 Th1 C11 29.13(9) . .
C3 Th1 C11 157.61(10) . .
C4 Th1 C11 128.51(10) . .
C13 Th1 C11 47.81(9) . .
C15 Th1 C14 29.04(9) . .
C3 Th1 C14 110.39(9) . .
C4 Th1 C14 81.45(10) . .
C13 Th1 C14 28.95(9) . .
C11 Th1 C14 47.75(9) . .
C15 Th1 C1 97.08(10) . .
C3 Th1 C1 47.86(10) . .
C4 Th1 C1 47.84(10) . .
C13 Th1 C1 125.13(10) . .
C11 Th1 C1 122.25(10) . .
C14 Th1 C1 98.81(10) . .
C15 Th1 C2 125.83(10) . .
C3 Th1 C2 28.98(9) . .
C4 Th1 C2 47.72(10) . .
C13 Th1 C2 140.66(10) . .
C11 Th1 C2 150.19(10) . .
C14 Th1 C2 122.04(10) . .
C1 Th1 C2 28.86(10) . .
C15 Th1 C12 47.83(9) . .
C3 Th1 C12 144.18(10) . .
C4 Th1 C12 122.06(10) . .
C13 Th1 C12 28.97(9) . .
C11 Th1 C12 28.89(9) . .
C14 Th1 C12 47.62(9) . .
C1 Th1 C12 144.09(10) . .
C2 Th1 C12 169.19(10) . .
C15 Th1 C5 83.59(10) . .
C3 Th1 C5 47.73(9) . .
C4 Th1 C5 29.04(9) . .
C13 Th1 C5 97.80(10) . .
C11 Th1 C5 112.68(9) . .
C14 Th1 C5 74.78(10) . .
C1 Th1 C5 28.70(10) . .
C2 Th1 C5 47.33(10) . .
C12 Th1 C5 122.38(10) . .
C15 Th1 S3 120.07(7) . 3_777
C3 Th1 S3 82.41(7) . 3_777
C4 Th1 S3 90.34(7) . 3_777
C13 Th1 S3 73.19(7) . 3_777
C11 Th1 S3 104.11(7) . 3_777
C14 Th1 S3 99.71(7) . 3_777
C1 Th1 S3 130.26(7) . 3_777
C2 Th1 S3 105.43(7) . 3_777
C12 Th1 S3 76.06(7) . 3_777
C5 Th1 S3 119.19(7) . 3_777
C15 Th1 S1 88.02(7) . .
C3 Th1 S1 108.98(7) . .
C4 Th1 S1 121.96(7) . .
C13 Th1 S1 130.12(7) . .
C11 Th1 S1 82.43(7) . .
C14 Th1 S1 116.53(7) . .
C1 Th1 S1 74.32(7) . .
C2 Th1 S1 80.36(7) . .
C12 Th1 S1 106.63(7) . .
C5 Th1 S1 99.03(7) . .
S3 Th1 S1 133.24(2) 3_777 .
C21 S1 Th1 88.11(11) . .
C21 S2 Th1 83.24(11) . .
C21 S2 Th1 84.43(11) . 3_777
Th1 S2 Th1 118.54(3) . 3_777
C21 S3 Th1 90.84(11) . 3_777
C2 C1 C5 108.3(3) . .
C2 C1 C6 125.1(3) . .
C5 C1 C6 125.4(3) . .
C2 C1 Th1 75.63(19) . .
C5 C1 Th1 77.30(19) . .
C6 C1 Th1 123.4(2) . .
C3 C2 C1 108.3(3) . .
C3 C2 C7 127.1(3) . .
C1 C2 C7 124.1(3) . .
C3 C2 Th1 74.50(18) . .
C1 C2 Th1 75.52(19) . .
C7 C2 Th1 122.9(2) . .
C2 C3 C4 108.0(3) . .
C2 C3 C8 127.3(3) . .
C4 C3 C8 124.1(3) . .
C2 C3 Th1 76.53(18) . .
C4 C3 Th1 75.78(18) . .
C8 C3 Th1 121.2(2) . .
C3 C4 C5 108.0(3) . .
C3 C4 C9 124.0(3) . .
C5 C4 C9 127.3(3) . .
C3 C4 Th1 75.09(18) . .
C5 C4 Th1 77.72(18) . .
C9 C4 Th1 120.7(2) . .
C1 C5 C4 107.3(3) . .
C1 C5 C10 122.6(3) . .
C4 C5 C10 127.7(3) . .
C1 C5 Th1 73.99(19) . .
C4 C5 Th1 73.24(18) . .
C10 C5 Th1 132.1(2) . .
C1 C6 H6A 109.5 . .
C1 C6 H6B 109.5 . .
H6A C6 H6B 109.5 . .
C1 C6 H6C 109.5 . .
H6A C6 H6C 109.5 . .
H6B C6 H6C 109.5 . .
C2 C7 H7A 109.5 . .
C2 C7 H7B 109.5 . .
H7A C7 H7B 109.5 . .
C2 C7 H7C 109.5 . .
H7A C7 H7C 109.5 . .
H7B C7 H7C 109.5 . .
C3 C8 H8A 109.5 . .
C3 C8 H8B 109.5 . .
H8A C8 H8B 109.5 . .
C3 C8 H8C 109.5 . .
H8A C8 H8C 109.5 . .
H8B C8 H8C 109.5 . .
C4 C9 H9A 109.5 . .
C4 C9 H9B 109.5 . .
H9A C9 H9B 109.5 . .
C4 C9 H9C 109.5 . .
H9A C9 H9C 109.5 . .
H9B C9 H9C 109.5 . .
C5 C10 H10A 109.5 . .
C5 C10 H10B 109.5 . .
H10A C10 H10B 109.5 . .
C5 C10 H10C 109.5 . .
H10A C10 H10C 109.5 . .
H10B C10 H10C 109.5 . .
C15 C11 C12 107.8(3) . .
C15 C11 C16 124.6(3) . .
C12 C11 C16 126.9(3) . .
C15 C11 Th1 74.09(18) . .
C12 C11 Th1 76.11(18) . .
C16 C11 Th1 123.1(2) . .
C11 C12 C13 107.9(3) . .
C11 C12 C17 127.2(3) . .
C13 C12 C17 124.2(3) . .
C11 C12 Th1 75.00(18) . .
C13 C12 Th1 74.78(18) . .
C17 C12 Th1 123.4(2) . .
C14 C13 C12 108.0(3) . .
C14 C13 C18 125.6(3) . .
C12 C13 C18 125.2(3) . .
C14 C13 Th1 75.82(19) . .
C12 C13 Th1 76.25(19) . .
C18 C13 Th1 123.6(2) . .
C15 C14 C13 107.9(3) . .
C15 C14 C19 127.4(3) . .
C13 C14 C19 122.2(3) . .
C15 C14 Th1 74.02(18) . .
C13 C14 Th1 75.23(19) . .
C19 C14 Th1 131.2(2) . .
C14 C15 C11 108.3(3) . .
C14 C15 C20 127.8(3) . .
C11 C15 C20 123.5(3) . .
C14 C15 Th1 76.94(18) . .
C11 C15 Th1 76.78(18) . .
C20 C15 Th1 118.0(2) . .
C11 C16 H16A 109.5 . .
C11 C16 H16B 109.5 . .
H16A C16 H16B 109.5 . .
C11 C16 H16C 109.5 . .
H16A C16 H16C 109.5 . .
H16B C16 H16C 109.5 . .
C12 C17 H17A 109.5 . .
C12 C17 H17B 109.5 . .
H17A C17 H17B 109.5 . .
C12 C17 H17C 109.5 . .
H17A C17 H17C 109.5 . .
H17B C17 H17C 109.5 . .
C13 C18 H18A 109.5 . .
C13 C18 H18B 109.5 . .
H18A C18 H18B 109.5 . .
C13 C18 H18C 109.5 . .
H18A C18 H18C 109.5 . .
H18B C18 H18C 109.5 . .
C14 C19 H19A 109.5 . .
C14 C19 H19B 109.5 . .
H19A C19 H19B 109.5 . .
C14 C19 H19C 109.5 . .
H19A C19 H19C 109.5 . .
H19B C19 H19C 109.5 . .
C15 C20 H20A 109.5 . .
C15 C20 H20B 109.5 . .
H20A C20 H20B 109.5 . .
C15 C20 H20C 109.5 . .
H20A C20 H20C 109.5 . .
H20B C20 H20C 109.5 . .
S2 C21 S1 119.7(2) . .
S2 C21 S3 119.0(2) . .
S1 C21 S3 121.0(2) . .

loop_
_geom_bond_atom_site_label_1
_geom_bond_atom_site_label_2
_geom_bond_distance
_geom_bond_site_symmetry_2
Th1 C15 2.786(3) .
Th1 C3 2.803(3) .
Th1 C4 2.812(3) .
Th1 C13 2.816(3) .
Th1 C11 2.820(3) .
Th1 C14 2.823(3) .
Th1 C1 2.828(3) .
Th1 C2 2.829(3) .
Th1 C12 2.835(3) .
Th1 C5 2.870(3) .
Th1 S3 2.8730(8) 3_777
Th1 S1 2.8870(9) .
S1 C21 1.705(3) .
S2 C21 1.704(3) .
S2 Th1 3.0722(8) 3_777
S3 C21 1.711(3) .
S3 Th1 2.8731(8) 3_777
C1 C2 1.409(5) .
C1 C5 1.413(5) .
C1 C6 1.509(5) .
C2 C3 1.409(4) .
C2 C7 1.493(5) .
C3 C4 1.412(5) .
C3 C8 1.508(4) .
C4 C5 1.426(5) .
C4 C9 1.505(5) .
C5 C10 1.494(5) .
C6 H6A 0.9800 .
C6 H6B 0.9800 .
C6 H6C 0.9800 .
C7 H7A 0.9800 .
C7 H7B 0.9800 .
C7 H7C 0.9800 .
C8 H8A 0.9800 .
C8 H8B 0.9800 .
C8 H8C 0.9800 .
C9 H9A 0.9800 .
C9 H9B 0.9800 .
C9 H9C 0.9800 .
C10 H10A 0.9800 .
C10 H10B 0.9800 .
C10 H10C 0.9800 .
C11 C15 1.410(4) .
C11 C12 1.411(4) .
C11 C16 1.499(4) .
C12 C13 1.414(4) .
C12 C17 1.493(4) .
C13 C14 1.409(5) .
C13 C18 1.502(4) .
C14 C15 1.407(4) .
C14 C19 1.506(5) .
C15 C20 1.508(4) .
C16 H16A 0.9800 .
C16 H16B 0.9800 .
C16 H16C 0.9800 .
C17 H17A 0.9800 .
C17 H17B 0.9800 .
C17 H17C 0.9800 .
C18 H18A 0.9800 .
C18 H18B 0.9800 .
C18 H18C 0.9800 .
C19 H19A 0.9800 .
C19 H19B 0.9800 .
C19 H19C 0.9800 .
C20 H20A 0.9800 .
C20 H20B 0.9800 .
C20 H20C 0.9800 .
